data_1546609
loop_
_publ_author_name
'Chen, Na'
'Zhang, Wenjie'
'Chen, Shun'
'Wu, Qinghua'
'Yu, Changjiang'
'Wei, Yun'
'Xu, Yuekang'
'Hao, Erhong'
'Jiao, Lijuan'

_publ_section_title
;
 Sterically Protected N2O-Type Benzopyrromethene Boron Complexes from
 Boronic Acids with Intense Red/Near-Infrared Fluorescence.
;
_journal_issue 8
_journal_name_full 'Organic letters'
_journal_page_first 2026
_journal_page_last 2029
_journal_paper_doi 10.1021/acs.orglett.7b00601
_journal_volume 19
_journal_year 2017
_chemical_formula_moiety 'C28 H25 B N3 O'
_chemical_formula_sum 'C28 H25 B N3 O'
_chemical_formula_weight 430.32
_space_group_crystal_system orthorhombic
_space_group_IT_number 56
_space_group_name_Hall '-P 2ab 2ac'
_space_group_name_H-M_alt 'P c c n'
_symmetry_space_group_name_Hall '-P 2ab 2ac'
_symmetry_space_group_name_H-M 'P c c n'
_atom_sites_solution_hydrogens geom
_atom_sites_solution_primary dual
_audit_creation_date 2017-03-22
_audit_creation_method
;
Olex2 1.2-beta
(compiled 2016.11.30 svn.r3356 for OlexSys, GUI svn.r5269)
;
_cell_angle_alpha 90
_cell_angle_beta 90
_cell_angle_gamma 90
_cell_formula_units_Z 8
_cell_length_a 18.380(7)
_cell_length_b 28.155(11)
_cell_length_c 8.802(3)
_cell_measurement_reflns_used 7415
_cell_measurement_temperature 293(2)
_cell_measurement_theta_max 24.97
_cell_measurement_theta_min 2.65
_cell_volume 4555(3)
_computing_cell_refinement 'SAINT v8.34A (Bruker, 2013)'
_computing_data_reduction 'SAINT v8.34A (Bruker, 2013)'
_computing_molecular_graphics 'Olex2 (Dolomanov et al., 2009)'
_computing_publication_material 'Olex2 (Dolomanov et al., 2009)'
_computing_structure_refinement 'ShelXL (Sheldrick, 2015)'
_computing_structure_solution 'ShelXT (Sheldrick, 2015)'
_diffrn_ambient_temperature 293.15
_diffrn_detector 'CCD area detector'
_diffrn_detector_area_resol_mean 5.6
_diffrn_detector_type 'Bruker SMART CCD 6000 area detector'
_diffrn_measured_fraction_theta_full 1.000
_diffrn_measured_fraction_theta_max 1.000
_diffrn_measurement_device 'three-circle diffractometer'
_diffrn_measurement_device_type 'Bruker SMART CCD 6000 area detector'
_diffrn_measurement_method '\w scans'
_diffrn_radiation_monochromator graphite
_diffrn_radiation_probe x-ray
_diffrn_radiation_type MoK\a
_diffrn_radiation_wavelength 0.71073
_diffrn_reflns_av_R_equivalents 0.1633
_diffrn_reflns_av_unetI/netI 0.0625
_diffrn_reflns_Laue_measured_fraction_full 1.000
_diffrn_reflns_Laue_measured_fraction_max 1.000
_diffrn_reflns_limit_h_max 21
_diffrn_reflns_limit_h_min -21
_diffrn_reflns_limit_k_max 33
_diffrn_reflns_limit_k_min -33
_diffrn_reflns_limit_l_max 10
_diffrn_reflns_limit_l_min -10
_diffrn_reflns_number 42621
_diffrn_reflns_point_group_measured_fraction_full 1.000
_diffrn_reflns_point_group_measured_fraction_max 1.000
_diffrn_reflns_theta_full 24.990
_diffrn_reflns_theta_max 24.990
_diffrn_reflns_theta_min 1.323
_diffrn_source 'sealed X-ray tube'
_diffrn_source_target Mo
_diffrn_standards_number 0
_exptl_absorpt_coefficient_mu 0.076
_exptl_absorpt_correction_T_max 0.7452
_exptl_absorpt_correction_T_min 0.6664
_exptl_absorpt_correction_type multi-scan
_exptl_absorpt_process_details
;
SADABS-2014/5 (Bruker,2014/5) was used for absorption correction.
wR2(int) was 0.1252 before and 0.0624 after correction.
The Ratio of minimum to maximum transmission is 0.8943.
The \l/2 correction factor is 0.00150.
;
_exptl_crystal_colour 'metallic reddish red'
_exptl_crystal_colour_lustre metallic
_exptl_crystal_colour_modifier reddish
_exptl_crystal_colour_primary red
_exptl_crystal_density_diffrn 1.255
_exptl_crystal_description cube
_exptl_crystal_F_000 1816
_exptl_crystal_size_max 0.23
_exptl_crystal_size_mid 0.21
_exptl_crystal_size_min 0.2
_refine_diff_density_max 0.208
_refine_diff_density_min -0.261
_refine_diff_density_rms 0.045
_refine_ls_extinction_method none
_refine_ls_goodness_of_fit_ref 1.087
_refine_ls_hydrogen_treatment constr
_refine_ls_matrix_type full
_refine_ls_number_parameters 301
_refine_ls_number_reflns 4013
_refine_ls_number_restraints 0
_refine_ls_restrained_S_all 1.087
_refine_ls_R_factor_all 0.0942
_refine_ls_R_factor_gt 0.0598
_refine_ls_shift/su_max 0.000
_refine_ls_shift/su_mean 0.000
_refine_ls_structure_factor_coef Fsqd
_refine_ls_weighting_details 'w=1/[\s^2^(Fo^2^)+(0.1000P)^2^] where P=(Fo^2^+2Fc^2^)/3'
_refine_ls_weighting_scheme calc
_refine_ls_wR_factor_gt 0.1653
_refine_ls_wR_factor_ref 0.1818
_reflns_Friedel_coverage 0.000
_reflns_number_gt 2660
_reflns_number_total 4013
_reflns_threshold_expression 'I > 2\s(I)'
_cod_data_source_file ol7b00601_si_004.cif
_cod_data_source_block op
_cod_depositor_comments 'Adding full bibliography for 1546609.cif.'
_cod_database_code 1546609
_shelx_space_group_comment
;
The symmetry employed for this shelxl refinement is uniquely defined
by the following loop, which should always be used as a source of
symmetry information in preference to the above space-group names.
They are only intended as comments.
;
_shelx_estimated_absorpt_t_max 0.985
_shelx_estimated_absorpt_t_min 0.983
_olex2_refinement_description
;
1. Fixed Uiso
 At 1.2 times of:
  All C(H) groups, All C(H,H) groups, All N(H) groups
 At 1.5 times of:
  All C(H,H,H) groups
2.a Secondary CH2 refined with riding coordinates:
 C00V(H00L,H00O)
2.b Aromatic/amide H refined with riding coordinates:
 C005(H005), C00B(H00B), N00F(H00F), C00H(H00H), C00I(H00I), C00J(H00J),
 C00M(H00M), C00N(H00N), C00P(H00P), C00Q(H00Q), C00R(H00R), C00T(H00T),
 C00U(H00U), C00W(H00W)
2.c Idealised Me refined as rotating group:
 C00L(H00A,H00C,H00D), C00S(H00E,H00G,H00K), C00X(H00S,H00V,H00X)
;
_shelx_shelxl_version_number 2014/7
_olex2_submission_special_instructions 'No special instructions were received'

loop_
_space_group_symop_operation_xyz
'x, y, z'
'-x+1/2, -y+1/2, z'
'-x, y+1/2, -z+1/2'
'x+1/2, -y, -z+1/2'
'-x, -y, -z'
'x-1/2, y-1/2, -z'
'x, -y-1/2, z-1/2'
'-x-1/2, y, z-1/2'

loop_
_atom_site_label
_atom_site_type_symbol
_atom_site_fract_x
_atom_site_fract_y
_atom_site_fract_z
_atom_site_U_iso_or_equiv
_atom_site_adp_type
_atom_site_occupancy
_atom_site_site_symmetry_order
_atom_site_calc_flag
_atom_site_refinement_flags_posn
O001 O 0.56036(8) 0.32407(5) 0.72084(19) 0.0547(5) Uani 1 1 d .
N002 N 0.47798(9) 0.38869(6) 0.7729(2) 0.0459(5) Uani 1 1 d .
N003 N 0.46444(9) 0.34667(6) 0.5312(2) 0.0479(5) Uani 1 1 d .
C004 C 0.41139(11) 0.41119(8) 0.7536(3) 0.0447(6) Uani 1 1 d .
C005 C 0.37316(11) 0.40175(7) 0.6236(3) 0.0470(6) Uani 1 1 d .
H005 H 0.3293 0.4174 0.6073 0.056 Uiso 1 1 calc R
C006 C 0.39741(12) 0.36964(8) 0.5154(3) 0.0482(6) Uani 1 1 d .
C007 C 0.39746(11) 0.43612(8) 0.8908(3) 0.0472(6) Uani 1 1 d .
C008 C 0.57741(11) 0.40064(8) 0.5681(3) 0.0474(6) Uani 1 1 d .
C009 C 0.50438(12) 0.39557(8) 0.9127(3) 0.0509(6) Uani 1 1 d .
C00A C 0.59411(12) 0.33375(8) 0.8546(3) 0.0537(6) Uani 1 1 d .
C00B C 0.55293(13) 0.43972(8) 0.4895(3) 0.0530(6) Uani 1 1 d .
H00B H 0.5031 0.4451 0.4827 0.064 Uiso 1 1 calc R
C00C C 0.57004(12) 0.36994(9) 0.9523(3) 0.0539(6) Uani 1 1 d .
C00D C 0.45491(12) 0.42616(9) 0.9917(3) 0.0549(6) Uani 1 1 d .
C00E C 0.47287(13) 0.31811(8) 0.4098(3) 0.0560(6) Uani 1 1 d .
N00F N 0.67039(13) 0.46686(9) 0.4290(3) 0.0899(8) Uani 1 1 d .
H00F H 0.6990 0.4871 0.3869 0.108 Uiso 1 1 calc R
C00G C 0.36443(13) 0.35329(9) 0.3815(3) 0.0618(7) Uani 1 1 d .
C00H C 0.34006(13) 0.46574(8) 0.9368(3) 0.0591(7) Uani 1 1 d .
H00H H 0.3019 0.4727 0.8711 0.071 Uiso 1 1 calc R
C00I C 0.59941(14) 0.47082(9) 0.4212(3) 0.0631(7) Uani 1 1 d .
H00I H 0.5799 0.4960 0.3665 0.076 Uiso 1 1 calc R
C00J C 0.65349(13) 0.30597(9) 0.8960(4) 0.0693(8) Uani 1 1 d .
H00J H 0.6690 0.2817 0.8322 0.083 Uiso 1 1 calc R
C00K C 0.41203(15) 0.32102(10) 0.3159(3) 0.0671(7) Uani 1 1 d .
C00L C 0.53917(13) 0.28846(10) 0.3887(3) 0.0748(8) Uani 1 1 d .
H00A H 0.5817 0.3073 0.4086 0.112 Uiso 1 1 calc GR
H00C H 0.5408 0.2769 0.2862 0.112 Uiso 1 1 calc GR
H00D H 0.5378 0.2621 0.4577 0.112 Uiso 1 1 calc GR
C00M C 0.68926(15) 0.31413(11) 1.0297(4) 0.0787(9) Uani 1 1 d .
H00M H 0.7289 0.2953 1.0563 0.094 Uiso 1 1 calc R
C00N C 0.60841(14) 0.37760(11) 1.0876(3) 0.0736(8) Uani 1 1 d .
H00N H 0.5940 0.4018 1.1530 0.088 Uiso 1 1 calc R
B00O B 0.52210(13) 0.36346(8) 0.6473(3) 0.0462(6) Uani 1 1 d .
C00P C 0.66711(15) 0.34967(13) 1.1243(4) 0.0809(9) Uani 1 1 d .
H00P H 0.6920 0.3551 1.2146 0.097 Uiso 1 1 calc R
C00Q C 0.45443(15) 0.44490(12) 1.1377(3) 0.0809(9) Uani 1 1 d .
H00Q H 0.4915 0.4378 1.2059 0.097 Uiso 1 1 calc R
C00R C 0.34169(16) 0.48402(11) 1.0805(3) 0.0792(9) Uani 1 1 d .
H00R H 0.3040 0.5036 1.1127 0.095 Uiso 1 1 calc R
C00S C 0.29097(16) 0.36802(12) 0.3234(4) 0.0928(10) Uani 1 1 d .
H00E H 0.2573 0.3422 0.3356 0.139 Uiso 1 1 calc GR
H00G H 0.2946 0.3762 0.2178 0.139 Uiso 1 1 calc GR
H00K H 0.2741 0.3951 0.3797 0.139 Uiso 1 1 calc GR
C00T C 0.39827(17) 0.47402(13) 1.1792(4) 0.0914(11) Uani 1 1 d .
H00T H 0.3981 0.4874 1.2758 0.110 Uiso 1 1 calc R
C00U C 0.65187(14) 0.39663(12) 0.5721(4) 0.0964(11) Uani 1 1 d .
H00U H 0.6731 0.3708 0.6209 0.116 Uiso 1 1 calc R
C00V C 0.4003(2) 0.29301(14) 0.1725(4) 0.1075(12) Uani 1 1 d .
H00L H 0.3716 0.3119 0.1024 0.129 Uiso 1 1 calc R
H00O H 0.4471 0.2870 0.1252 0.129 Uiso 1 1 calc R
C00W C 0.69501(17) 0.43014(14) 0.5050(4) 0.1277(16) Uani 1 1 d .
H00W H 0.7452 0.4267 0.5138 0.153 Uiso 1 1 calc R
C00X C 0.3633(2) 0.24754(18) 0.1987(5) 0.154(2) Uani 1 1 d .
H00S H 0.3542 0.2323 0.1031 0.231 Uiso 1 1 calc GR
H00V H 0.3180 0.2531 0.2500 0.231 Uiso 1 1 calc GR
H00X H 0.3936 0.2275 0.2603 0.231 Uiso 1 1 calc GR

loop_
_atom_site_aniso_label
_atom_site_aniso_U_11
_atom_site_aniso_U_22
_atom_site_aniso_U_33
_atom_site_aniso_U_23
_atom_site_aniso_U_13
_atom_site_aniso_U_12
O001 0.0448(9) 0.0360(9) 0.0832(12) 0.0098(8) -0.0006(8) 0.0055(7)
N002 0.0348(10) 0.0389(10) 0.0640(12) 0.0051(9) 0.0015(9) 0.0011(8)
N003 0.0399(11) 0.0347(10) 0.0690(13) -0.0008(9) 0.0032(9) 0.0030(8)
C004 0.0360(12) 0.0346(12) 0.0635(15) 0.0044(11) 0.0015(11) 0.0027(9)
C005 0.0366(12) 0.0373(12) 0.0672(15) 0.0044(11) -0.0017(11) 0.0038(10)
C006 0.0404(13) 0.0370(12) 0.0672(16) -0.0016(11) -0.0020(11) 0.0017(10)
C007 0.0396(12) 0.0402(12) 0.0617(14) 0.0034(11) 0.0037(11) 0.0023(10)
C008 0.0388(12) 0.0374(12) 0.0661(15) 0.0005(11) 0.0013(11) 0.0037(10)
C009 0.0387(12) 0.0506(14) 0.0633(15) 0.0063(11) -0.0005(12) -0.0027(11)
C00A 0.0365(12) 0.0451(14) 0.0794(18) 0.0181(13) -0.0032(12) -0.0045(11)
C00B 0.0453(13) 0.0437(13) 0.0702(16) 0.0043(12) -0.0014(11) -0.0005(11)
C00C 0.0386(13) 0.0556(15) 0.0676(16) 0.0131(13) -0.0027(12) -0.0017(11)
C00D 0.0476(14) 0.0569(15) 0.0604(15) -0.0011(12) 0.0014(11) 0.0023(12)
C00E 0.0557(15) 0.0408(13) 0.0714(16) -0.0070(12) 0.0062(13) 0.0035(11)
N00F 0.0583(15) 0.0788(17) 0.132(2) 0.0470(16) 0.0055(15) -0.0176(13)
C00G 0.0553(15) 0.0560(15) 0.0741(17) -0.0075(13) -0.0082(13) 0.0058(12)
C00H 0.0525(14) 0.0533(15) 0.0714(17) -0.0042(13) 0.0011(13) 0.0091(12)
C00I 0.0546(15) 0.0499(15) 0.0849(19) 0.0155(13) -0.0032(14) -0.0077(12)
C00J 0.0422(14) 0.0492(15) 0.117(2) 0.0173(15) -0.0078(16) 0.0012(12)
C00K 0.0647(17) 0.0610(17) 0.0757(18) -0.0154(14) -0.0037(15) 0.0070(14)
C00L 0.0629(17) 0.0563(16) 0.105(2) -0.0155(15) 0.0135(15) 0.0144(14)
C00M 0.0428(15) 0.070(2) 0.123(3) 0.0269(19) -0.0198(17) 0.0013(14)
C00N 0.0457(15) 0.089(2) 0.087(2) 0.0074(16) -0.0081(14) -0.0022(14)
B00O 0.0367(13) 0.0345(14) 0.0675(17) 0.0049(13) 0.0004(12) 0.0042(11)
C00P 0.0489(16) 0.102(2) 0.092(2) 0.021(2) -0.0175(15) -0.0023(16)
C00Q 0.0690(19) 0.106(2) 0.0677(18) -0.0111(17) -0.0076(14) 0.0155(18)
C00R 0.081(2) 0.0775(19) 0.0795(19) -0.0148(17) 0.0111(17) 0.0276(16)
C00S 0.074(2) 0.101(2) 0.104(2) -0.026(2) -0.0312(18) 0.0204(18)
C00T 0.085(2) 0.119(3) 0.0706(19) -0.0275(19) -0.0052(17) 0.031(2)
C00U 0.0418(15) 0.085(2) 0.163(3) 0.062(2) 0.0088(18) 0.0088(15)
C00V 0.097(3) 0.104(3) 0.122(3) -0.053(2) -0.022(2) 0.025(2)
C00W 0.0429(17) 0.123(3) 0.217(4) 0.102(3) 0.007(2) -0.0034(18)
C00X 0.131(4) 0.135(4) 0.197(4) -0.098(4) 0.003(3) -0.018(3)

loop_
_atom_type_symbol
_atom_type_description
_atom_type_scat_dispersion_real
_atom_type_scat_dispersion_imag
_atom_type_scat_source
C C 0.0033 0.0016 'International Tables Vol C Tables 4.2.6.8 and 6.1.1.4'
H H 0.0000 0.0000 'International Tables Vol C Tables 4.2.6.8 and 6.1.1.4'
B B 0.0013 0.0007 'International Tables Vol C Tables 4.2.6.8 and 6.1.1.4'
N N 0.0061 0.0033 'International Tables Vol C Tables 4.2.6.8 and 6.1.1.4'
O O 0.0106 0.0060 'International Tables Vol C Tables 4.2.6.8 and 6.1.1.4'

loop_
_geom_angle_atom_site_label_1
_geom_angle_atom_site_label_2
_geom_angle_atom_site_label_3
_geom_angle
C00A O001 B00O 116.77(18)
C004 N002 B00O 125.85(18)
C009 N002 C004 111.48(18)
C009 N002 B00O 122.33(18)
C006 N003 B00O 121.87(18)
C00E N003 C006 107.40(19)
C00E N003 B00O 128.93(19)
N002 C004 C007 106.30(18)
C005 C004 N002 117.77(19)
C005 C004 C007 135.6(2)
C004 C005 H005 118.8
C004 C005 C006 122.4(2)
C006 C005 H005 118.8
N003 C006 C00G 108.2(2)
C005 C006 N003 121.1(2)
C005 C006 C00G 130.7(2)
C00D C007 C004 107.62(19)
C00H C007 C004 132.4(2)
C00H C007 C00D 120.0(2)
C00B C008 B00O 121.94(19)
C00U C008 C00B 113.9(2)
C00U C008 B00O 124.2(2)
N002 C009 C00C 116.9(2)
N002 C009 C00D 107.7(2)
C00D C009 C00C 135.3(2)
O001 C00A C00C 122.2(2)
O001 C00A C00J 118.2(2)
C00J C00A C00C 119.6(2)
C008 C00B H00B 119.0
C00I C00B C008 122.0(2)
C00I C00B H00B 119.0
C00A C00C C009 118.4(2)
C00N C00C C009 123.2(2)
C00N C00C C00A 118.3(2)
C007 C00D C009 106.8(2)
C00Q C00D C007 120.2(2)
C00Q C00D C009 133.0(2)
N003 C00E C00K 110.1(2)
N003 C00E C00L 121.9(2)
C00K C00E C00L 128.0(2)
C00I N00F H00F 122.0
C00I N00F C00W 115.9(2)
C00W N00F H00F 122.0
C006 C00G C00S 125.7(2)
C00K C00G C006 107.0(2)
C00K C00G C00S 127.3(2)
C007 C00H H00H 120.8
C00R C00H C007 118.3(2)
C00R C00H H00H 120.9
C00B C00I H00I 118.5
N00F C00I C00B 123.1(2)
N00F C00I H00I 118.5
C00A C00J H00J 119.7
C00M C00J C00A 120.6(3)
C00M C00J H00J 119.7
C00E C00K C00V 125.6(2)
C00G C00K C00E 107.3(2)
C00G C00K C00V 127.1(3)
C00E C00L H00A 109.5
C00E C00L H00C 109.5
C00E C00L H00D 109.5
H00A C00L H00C 109.5
H00A C00L H00D 109.5
H00C C00L H00D 109.5
C00J C00M H00M 119.8
C00P C00M C00J 120.3(3)
C00P C00M H00M 119.8
C00C C00N H00N 119.8
C00P C00N C00C 120.5(3)
C00P C00N H00N 119.8
O001 B00O N002 106.54(19)
O001 B00O N003 112.94(18)
O001 B00O C008 112.28(18)
N002 B00O N003 104.71(17)
N002 B00O C008 109.94(18)
N003 B00O C008 110.08(19)
C00M C00P C00N 120.7(3)
C00M C00P H00P 119.6
C00N C00P H00P 119.6
C00D C00Q H00Q 120.7
C00T C00Q C00D 118.6(3)
C00T C00Q H00Q 120.7
C00H C00R H00R 119.3
C00H C00R C00T 121.4(3)
C00T C00R H00R 119.3
C00G C00S H00E 109.5
C00G C00S H00G 109.5
C00G C00S H00K 109.5
H00E C00S H00G 109.5
H00E C00S H00K 109.5
H00G C00S H00K 109.5
C00Q C00T C00R 121.4(3)
C00Q C00T H00T 119.3
C00R C00T H00T 119.3
C008 C00U H00U 119.7
C00W C00U C008 120.7(3)
C00W C00U H00U 119.7
C00K C00V H00L 109.0
C00K C00V H00O 109.0
H00L C00V H00O 107.8
C00X C00V C00K 113.1(3)
C00X C00V H00L 109.0
C00X C00V H00O 109.0
N00F C00W C00U 124.3(3)
N00F C00W H00W 117.8
C00U C00W H00W 117.8
C00V C00X H00S 109.5
C00V C00X H00V 109.5
C00V C00X H00X 109.5
H00S C00X H00V 109.5
H00S C00X H00X 109.5
H00V C00X H00X 109.5

loop_
_geom_bond_atom_site_label_1
_geom_bond_atom_site_label_2
_geom_bond_distance
O001 C00A 1.358(3)
O001 B00O 1.464(3)
N002 C004 1.389(3)
N002 C009 1.337(3)
N002 B00O 1.544(3)
N003 C006 1.398(3)
N003 C00E 1.346(3)
N003 B00O 1.547(3)
C004 C005 1.369(3)
C004 C007 1.420(3)
C005 H005 0.9300
C005 C006 1.387(3)
C006 C00G 1.403(3)
C007 C00D 1.408(3)
C007 C00H 1.404(3)
C008 C00B 1.376(3)
C008 B00O 1.617(3)
C008 C00U 1.374(3)
C009 C00C 1.449(3)
C009 C00D 1.433(3)
C00A C00C 1.405(3)
C00A C00J 1.391(3)
C00B H00B 0.9300
C00B C00I 1.363(3)
C00C C00N 1.400(4)
C00D C00Q 1.389(4)
C00E C00K 1.393(3)
C00E C00L 1.489(3)
N00F H00F 0.8600
N00F C00I 1.311(3)
N00F C00W 1.312(4)
C00G C00K 1.387(3)
C00G C00S 1.502(3)
C00H H00H 0.9300
C00H C00R 1.366(3)
C00I H00I 0.9300
C00J H00J 0.9300
C00J C00M 1.367(4)
C00K C00V 1.503(4)
C00L H00A 0.9600
C00L H00C 0.9600
C00L H00D 0.9600
C00M H00M 0.9300
C00M C00P 1.364(4)
C00N H00N 0.9300
C00N C00P 1.374(4)
C00P H00P 0.9300
C00Q H00Q 0.9300
C00Q C00T 1.368(4)
C00R H00R 0.9300
C00R C00T 1.384(4)
C00S H00E 0.9600
C00S H00G 0.9600
C00S H00K 0.9600
C00T H00T 0.9300
C00U H00U 0.9300
C00U C00W 1.367(4)
C00V H00L 0.9700
C00V H00O 0.9700
C00V C00X 1.468(6)
C00W H00W 0.9300
C00X H00S 0.9600
C00X H00V 0.9600
C00X H00X 0.9600
